data_7700656
loop_
_publ_author_name
'Frogley, Benjamin J.'
'Hill, Anthony F.'
'Watson, Lachlan J.'

_publ_section_title
;
 New binding modes for CSe: coinage metal coordination to a tungsten
 selenocarbonyl complex.
;
_journal_issue 33
_journal_name_full 'Dalton transactions (Cambridge, England : 2003)'
_journal_page_first 12598
_journal_page_last 12606
_journal_paper_doi 10.1039/c9dt02958c
_journal_volume 48
_journal_year 2019
_chemical_formula_moiety 'C18 H22 B N6 O2 Se W, C8 H20 N'
_chemical_formula_sum 'C26 H42 B N7 O2 Se W'
_chemical_formula_weight 758.28
_space_group_crystal_system triclinic
_space_group_IT_number 2
_space_group_name_Hall '-P 1'
_space_group_name_H-M_alt 'P -1'
_symmetry_space_group_name_Hall '-P 1'
_symmetry_space_group_name_H-M 'P -1'
_atom_sites_solution_hydrogens geom
_audit_creation_method SHELXL-2016/6
_audit_update_record
;
2019-05-28 deposited with the CCDC.    2019-07-23 downloaded from the CCDC.
;
_cell_angle_alpha 94.430(6)
_cell_angle_beta 93.666(6)
_cell_angle_gamma 113.172(9)
_cell_formula_units_Z 2
_cell_length_a 10.0340(9)
_cell_length_b 10.0396(9)
_cell_length_c 16.8180(9)
_cell_measurement_reflns_used 3260
_cell_measurement_temperature 150.0(1)
_cell_measurement_theta_max 69.4120
_cell_measurement_theta_min 4.7830
_cell_volume 1544.6(2)
_computing_cell_refinement 'CrysAlisPro 1.171.39.46 (Rigaku OD, 2018)'
_computing_data_collection 'CrysAlisPro 1.171.39.46 (Rigaku OD, 2018)'
_computing_data_reduction 'CrysAlisPro 1.171.39.46 (Rigaku OD, 2018)'
_computing_structure_refinement 'SHELXL-2016/6 (Sheldrick, 2016)'
_computing_structure_solution 'SHELXT 2014/4 (Sheldrick, 2014)'
_diffrn_ambient_temperature 150.0(1)
_diffrn_detector_area_resol_mean 8.1297
_diffrn_measured_fraction_theta_full 0.988
_diffrn_measured_fraction_theta_max 0.955
_diffrn_measurement_device_type 'SuperNova, Dual, Cu at home/near, EosS2'
_diffrn_measurement_method '\w scans'
_diffrn_radiation_type CuK\a
_diffrn_radiation_wavelength 1.54184
_diffrn_reflns_av_R_equivalents 0.0404
_diffrn_reflns_av_unetI/netI 0.0742
_diffrn_reflns_Laue_measured_fraction_full 0.988
_diffrn_reflns_Laue_measured_fraction_max 0.955
_diffrn_reflns_limit_h_max 12
_diffrn_reflns_limit_h_min -12
_diffrn_reflns_limit_k_max 10
_diffrn_reflns_limit_k_min -12
_diffrn_reflns_limit_l_max 14
_diffrn_reflns_limit_l_min -20
_diffrn_reflns_number 8571
_diffrn_reflns_point_group_measured_fraction_full 0.988
_diffrn_reflns_point_group_measured_fraction_max 0.955
_diffrn_reflns_theta_full 67.684
_diffrn_reflns_theta_max 71.960
_diffrn_reflns_theta_min 4.820
_diffrn_source 'micro-focus sealed X-ray tube'
_exptl_absorpt_coefficient_mu 8.549
_exptl_absorpt_correction_T_max 1.00000
_exptl_absorpt_correction_T_min 0.73054
_exptl_absorpt_correction_type multi-scan
_exptl_absorpt_process_details
;
CrysAlisPro 1.171.39.46 (Rigaku Oxford Diffraction, 2018)
Empirical absorption correction using spherical harmonics,
 implemented in SCALE3 ABSPACK scaling algorithm.
;
_exptl_crystal_colour yellow
_exptl_crystal_density_diffrn 1.630
_exptl_crystal_description plate
_exptl_crystal_F_000 752
_exptl_crystal_size_max 0.126
_exptl_crystal_size_mid 0.055
_exptl_crystal_size_min 0.019
_refine_diff_density_max 1.390
_refine_diff_density_min -0.904
_refine_diff_density_rms 0.130
_refine_ls_extinction_method none
_refine_ls_goodness_of_fit_ref 1.025
_refine_ls_hydrogen_treatment constr
_refine_ls_matrix_type full
_refine_ls_number_parameters 353
_refine_ls_number_reflns 5810
_refine_ls_number_restraints 0
_refine_ls_restrained_S_all 1.025
_refine_ls_R_factor_all 0.0763
_refine_ls_R_factor_gt 0.0590
_refine_ls_shift/su_max 0.000
_refine_ls_shift/su_mean 0.000
_refine_ls_structure_factor_coef Fsqd
_refine_ls_weighting_details 'w=1/[\s^2^(Fo^2^)+(0.0704P)^2^+3.6278P] where P=(Fo^2^+2Fc^2^)/3'
_refine_ls_weighting_scheme calc
_refine_ls_wR_factor_gt 0.1505
_refine_ls_wR_factor_ref 0.1599
_reflns_Friedel_coverage 0.000
_reflns_number_gt 4585
_reflns_number_total 5810
_reflns_threshold_expression 'I > 2\s(I)'
_cod_data_source_file c9dt02958c2.cif
_cod_data_source_block Compound_2
_cod_depositor_comments 'Adding full bibliography for 7700656--7700662.cif.'
_cod_database_code 7700656
_shelx_shelxl_version_number 2016/6
_shelx_space_group_comment
;
The symmetry employed for this shelxl refinement is uniquely defined
by the following loop, which should always be used as a source of
symmetry information in preference to the above space-group names.
They are only intended as comments.
;
_shelx_estimated_absorpt_t_min 0.412
_shelx_estimated_absorpt_t_max 0.854

loop_
_space_group_symop_operation_xyz
'x, y, z'
'-x, -y, -z'

loop_
_atom_site_label
_atom_site_type_symbol
_atom_site_fract_x
_atom_site_fract_y
_atom_site_fract_z
_atom_site_U_iso_or_equiv
_atom_site_adp_type
_atom_site_occupancy
_atom_site_site_symmetry_order
_atom_site_calc_flag
_atom_site_refinement_flags_posn
_atom_site_refinement_flags_adp
W1 W 0.44198(5) 0.37471(5) 0.24568(3) 0.05315(15) Uani 1 1 d . .
Se1 Se 0.28761(17) 0.11177(16) 0.38729(9) 0.0862(4) Uani 1 1 d . .
N3 N 0.5480(9) 0.2648(8) 0.1654(5) 0.0556(18) Uani 1 1 d . .
N5 N 0.6743(7) 0.5061(9) 0.2973(5) 0.0545(18) Uani 1 1 d . .
N6 N 0.7872(8) 0.5522(8) 0.2504(5) 0.0548(17) Uani 1 1 d . .
N1 N 0.5162(9) 0.5381(8) 0.1530(5) 0.0555(18) Uani 1 1 d . .
N4 N 0.6827(9) 0.3416(9) 0.1407(4) 0.0564(18) Uani 1 1 d . .
N2 N 0.6494(9) 0.5741(8) 0.1258(4) 0.0549(18) Uani 1 1 d . .
N7 N 0.7725(10) 0.0860(10) 0.3522(5) 0.067(2) Uani 1 1 d . .
O1 O 0.1234(9) 0.2000(12) 0.1692(6) 0.102(3) Uani 1 1 d . .
O2 O 0.3049(11) 0.5479(11) 0.3527(6) 0.099(3) Uani 1 1 d . .
C10 C 0.5083(12) 0.1259(10) 0.1352(6) 0.061(2) Uani 1 1 d . .
C15 C 0.7319(12) 0.5628(12) 0.3729(6) 0.064(2) Uani 1 1 d . .
C3 C 0.3611(12) 0.4894(12) 0.3134(7) 0.068(3) Uani 1 1 d . .
C5 C 0.4499(12) 0.6095(11) 0.1125(6) 0.063(2) Uani 1 1 d . .
C13 C 0.7284(13) 0.2495(12) 0.0967(6) 0.063(2) Uani 1 1 d . .
C6 C 0.5378(15) 0.6874(12) 0.0598(7) 0.076(3) Uani 1 1 d . .
H6 H 0.515521 0.743847 0.024161 0.091 Uiso 1 1 calc R U
C11 C 0.6203(14) 0.1147(12) 0.0933(6) 0.071(3) Uani 1 1 d . .
H11 H 0.620428 0.029402 0.067477 0.085 Uiso 1 1 calc R U
C7 C 0.6641(14) 0.6680(12) 0.0685(6) 0.069(3) Uani 1 1 d . .
C14 C 0.6432(14) 0.5392(14) 0.4417(6) 0.078(3) Uani 1 1 d . .
H14A H 0.566414 0.572050 0.431761 0.117 Uiso 1 1 calc R U
H14B H 0.703864 0.593101 0.489508 0.117 Uiso 1 1 calc R U
H14C H 0.601799 0.437278 0.448286 0.117 Uiso 1 1 calc R U
C17 C 0.9123(12) 0.6352(13) 0.2962(7) 0.069(3) Uani 1 1 d . .
C16 C 0.8799(13) 0.6425(14) 0.3739(7) 0.076(3) Uani 1 1 d . .
H16 H 0.945071 0.691678 0.418651 0.091 Uiso 1 1 calc R U
C1 C 0.3766(11) 0.2383(11) 0.3194(6) 0.064(2) Uani 1 1 d . .
C2 C 0.2422(13) 0.2654(14) 0.1944(7) 0.074(3) Uani 1 1 d . .
B1 B 0.7556(13) 0.5128(13) 0.1588(7) 0.058(3) Uani 1 1 d . .
H1 H 0.846467 0.551733 0.133474 0.070 Uiso 1 1 calc R U
C9 C 0.3655(16) 0.0108(13) 0.1472(8) 0.090(4) Uani 1 1 d . .
H9A H 0.351805 0.014361 0.203194 0.135 Uiso 1 1 calc R U
H9B H 0.363201 -0.082935 0.128610 0.135 Uiso 1 1 calc R U
H9C H 0.288958 0.026617 0.117595 0.135 Uiso 1 1 calc R U
C4 C 0.3025(14) 0.5979(14) 0.1285(9) 0.089(4) Uani 1 1 d . .
H4A H 0.231608 0.503240 0.106980 0.134 Uiso 1 1 calc R U
H4B H 0.281760 0.671444 0.103637 0.134 Uiso 1 1 calc R U
H4C H 0.298517 0.611371 0.185324 0.134 Uiso 1 1 calc R U
C12 C 0.8724(14) 0.2993(16) 0.0643(7) 0.085(4) Uani 1 1 d . .
H12A H 0.889371 0.386790 0.039598 0.127 Uiso 1 1 calc R U
H12B H 0.873265 0.224776 0.025226 0.127 Uiso 1 1 calc R U
H12C H 0.947624 0.318397 0.107210 0.127 Uiso 1 1 calc R U
C25 C 0.6133(16) 0.0132(17) 0.3239(10) 0.101(4) Uani 1 1 d . .
H25A H 0.566559 0.075779 0.343264 0.121 Uiso 1 1 calc R U
H25B H 0.602509 0.005621 0.265746 0.121 Uiso 1 1 calc R U
C18 C 1.0556(13) 0.7051(18) 0.2625(9) 0.099(4) Uani 1 1 d . .
H18A H 1.095247 0.633681 0.251372 0.149 Uiso 1 1 calc R U
H18B H 1.122046 0.782495 0.300746 0.149 Uiso 1 1 calc R U
H18C H 1.041127 0.744028 0.213868 0.149 Uiso 1 1 calc R U
C21 C 0.8312(17) 0.2253(15) 0.3126(9) 0.099(4) Uani 1 1 d . .
H21A H 0.774010 0.281403 0.324960 0.119 Uiso 1 1 calc R U
H21B H 0.818167 0.200221 0.254919 0.119 Uiso 1 1 calc R U
C8 C 0.7973(17) 0.7308(15) 0.0288(8) 0.102(5) Uani 1 1 d . .
H8A H 0.874456 0.713986 0.057036 0.153 Uiso 1 1 calc R U
H8B H 0.824396 0.833737 0.028721 0.153 Uiso 1 1 calc R U
H8C H 0.780379 0.685684 -0.025468 0.153 Uiso 1 1 calc R U
C19 C 0.8512(18) -0.0105(16) 0.3265(10) 0.103(5) Uani 1 1 d . .
H19A H 0.817285 -0.096934 0.354434 0.124 Uiso 1 1 calc R U
H19B H 0.954829 0.041948 0.342325 0.124 Uiso 1 1 calc R U
C23 C 0.7993(19) 0.1152(18) 0.4418(8) 0.109(5) Uani 1 1 d . .
H23A H 0.903641 0.156441 0.456927 0.131 Uiso 1 1 calc R U
H23B H 0.758294 0.022910 0.464130 0.131 Uiso 1 1 calc R U
C24 C 0.737(2) 0.217(2) 0.4794(9) 0.122(6) Uani 1 1 d . .
H24A H 0.678672 0.238151 0.438886 0.183 Uiso 1 1 calc R U
H24B H 0.814717 0.305254 0.503058 0.183 Uiso 1 1 calc R U
H24C H 0.677046 0.170541 0.519967 0.183 Uiso 1 1 calc R U
C22 C 0.9915(18) 0.3210(19) 0.3379(13) 0.133(7) Uani 1 1 d . .
H22A H 1.028645 0.389004 0.299512 0.199 Uiso 1 1 calc R U
H22B H 1.045722 0.260806 0.340539 0.199 Uiso 1 1 calc R U
H22C H 1.001180 0.373244 0.389696 0.199 Uiso 1 1 calc R U
C20 C 0.827(2) -0.0584(17) 0.2337(10) 0.120(6) Uani 1 1 d . .
H20A H 0.854902 0.026502 0.205457 0.180 Uiso 1 1 calc R U
H20B H 0.725770 -0.119086 0.218413 0.180 Uiso 1 1 calc R U
H20C H 0.884901 -0.111876 0.220437 0.180 Uiso 1 1 calc R U
C26 C 0.534(2) -0.1347(19) 0.3488(15) 0.156(9) Uani 1 1 d . .
H26A H 0.437645 -0.177606 0.321056 0.234 Uiso 1 1 calc R U
H26B H 0.527785 -0.126718 0.405537 0.234 Uiso 1 1 calc R U
H26C H 0.585592 -0.194902 0.335759 0.234 Uiso 1 1 calc R U

loop_
_atom_site_aniso_label
_atom_site_aniso_U_11
_atom_site_aniso_U_22
_atom_site_aniso_U_33
_atom_site_aniso_U_23
_atom_site_aniso_U_13
_atom_site_aniso_U_12
W1 0.0548(2) 0.0581(3) 0.0499(2) 0.01263(17) 0.01017(16) 0.02413(18)
Se1 0.0974(10) 0.0837(9) 0.0773(8) 0.0337(7) 0.0200(7) 0.0300(7)
N3 0.069(5) 0.057(4) 0.051(4) 0.008(3) 0.013(4) 0.036(4)
N5 0.030(3) 0.064(5) 0.059(4) 0.000(4) 0.003(3) 0.009(3)
N6 0.047(4) 0.057(4) 0.059(4) 0.003(3) 0.006(3) 0.019(3)
N1 0.063(5) 0.055(4) 0.051(4) 0.016(3) 0.003(3) 0.024(4)
N4 0.066(5) 0.067(5) 0.046(4) 0.006(3) 0.009(3) 0.036(4)
N2 0.067(5) 0.058(4) 0.044(4) 0.016(3) 0.019(3) 0.025(4)
N7 0.075(6) 0.069(5) 0.063(5) 0.013(4) 0.000(4) 0.036(5)
O1 0.058(5) 0.133(8) 0.092(6) 0.015(6) -0.009(5) 0.017(5)
O2 0.102(7) 0.104(7) 0.110(7) 0.015(6) 0.038(6) 0.057(6)
C10 0.081(7) 0.051(5) 0.049(5) 0.002(4) -0.001(5) 0.025(5)
C15 0.070(6) 0.076(7) 0.052(5) 0.007(5) 0.002(5) 0.038(5)
C3 0.066(6) 0.071(7) 0.073(7) 0.013(5) 0.018(5) 0.032(5)
C5 0.080(7) 0.051(5) 0.062(6) 0.004(4) -0.007(5) 0.032(5)
C13 0.084(7) 0.070(6) 0.047(5) 0.003(4) 0.002(5) 0.045(6)
C6 0.108(9) 0.067(6) 0.058(6) 0.015(5) -0.007(6) 0.043(6)
C11 0.109(9) 0.061(6) 0.054(5) -0.007(5) -0.004(6) 0.050(6)
C7 0.095(8) 0.065(6) 0.046(5) 0.009(4) 0.018(5) 0.030(6)
C14 0.086(8) 0.096(9) 0.052(6) -0.003(6) 0.007(5) 0.037(7)
C17 0.066(6) 0.074(7) 0.066(6) -0.002(5) 0.006(5) 0.029(5)
C16 0.075(7) 0.096(8) 0.056(6) -0.012(6) -0.012(5) 0.040(6)
C1 0.060(6) 0.059(6) 0.065(6) 0.005(5) 0.002(5) 0.016(5)
C2 0.069(7) 0.090(8) 0.062(6) 0.022(6) 0.010(5) 0.029(6)
B1 0.063(6) 0.062(6) 0.052(6) 0.012(5) 0.019(5) 0.025(5)
C9 0.114(11) 0.057(6) 0.079(8) 0.000(6) 0.010(7) 0.016(7)
C4 0.083(8) 0.079(8) 0.109(10) 0.018(7) -0.008(7) 0.037(7)
C12 0.092(9) 0.110(10) 0.071(7) 0.004(7) 0.017(6) 0.062(8)
C25 0.090(10) 0.101(10) 0.108(11) 0.003(9) -0.001(8) 0.037(8)
C18 0.060(7) 0.121(12) 0.102(10) -0.009(9) 0.007(7) 0.026(7)
C21 0.122(12) 0.089(9) 0.106(11) 0.037(8) 0.030(9) 0.057(9)
C8 0.141(13) 0.093(9) 0.079(8) 0.039(7) 0.051(9) 0.043(9)
C19 0.110(12) 0.079(9) 0.115(12) 0.011(8) 0.008(9) 0.033(8)
C23 0.133(14) 0.125(13) 0.060(7) 0.023(8) -0.003(8) 0.043(11)
C24 0.151(16) 0.162(17) 0.071(9) 0.001(10) 0.012(9) 0.084(14)
C22 0.106(12) 0.105(12) 0.20(2) 0.042(13) 0.068(13) 0.041(10)
C20 0.146(16) 0.094(11) 0.121(13) -0.017(10) 0.009(11) 0.055(11)
C26 0.104(13) 0.097(13) 0.25(3) 0.042(15) 0.015(15) 0.013(10)

loop_
_atom_type_symbol
_atom_type_description
_atom_type_scat_dispersion_real
_atom_type_scat_dispersion_imag
_atom_type_scat_source
C C 0.0181 0.0091 'International Tables Vol C Tables 4.2.6.8 and 6.1.1.4'
H H 0.0000 0.0000 'International Tables Vol C Tables 4.2.6.8 and 6.1.1.4'
B B 0.0090 0.0039 'International Tables Vol C Tables 4.2.6.8 and 6.1.1.4'
N N 0.0311 0.0180 'International Tables Vol C Tables 4.2.6.8 and 6.1.1.4'
O O 0.0492 0.0322 'International Tables Vol C Tables 4.2.6.8 and 6.1.1.4'
Se Se -0.7943 1.1372 'International Tables Vol C Tables 4.2.6.8 and 6.1.1.4'
W W -5.4734 5.5774 'International Tables Vol C Tables 4.2.6.8 and 6.1.1.4'

loop_
_geom_angle_atom_site_label_1
_geom_angle_atom_site_label_2
_geom_angle_atom_site_label_3
_geom_angle
C1 W1 C2 81.8(5)
C1 W1 C3 84.6(5)
C2 W1 C3 86.9(5)
C1 W1 N3 100.3(4)
C2 W1 N3 96.1(4)
C3 W1 N3 174.6(4)
C1 W1 N5 101.6(4)
C2 W1 N5 176.5(4)
C3 W1 N5 94.3(4)
N3 W1 N5 82.4(3)
C1 W1 N1 178.4(4)
C2 W1 N1 96.6(4)
C3 W1 N1 95.6(4)
N3 W1 N1 79.6(3)
N5 W1 N1 80.0(3)
C10 N3 N4 106.5(8)
C10 N3 W1 132.3(7)
N4 N3 W1 121.2(6)
C15 N5 N6 106.3(7)
C15 N5 W1 131.0(7)
N6 N5 W1 122.5(6)
C17 N6 N5 109.9(8)
C17 N6 B1 130.6(9)
N5 N6 B1 119.3(7)
C5 N1 N2 106.4(8)
C5 N1 W1 132.9(7)
N2 N1 W1 120.6(5)
C13 N4 N3 110.4(8)
C13 N4 B1 129.5(9)
N3 N4 B1 119.9(7)
N1 N2 C7 109.0(8)
N1 N2 B1 121.0(7)
C7 N2 B1 130.0(9)
C25 N7 C23 112.1(12)
C25 N7 C21 106.2(10)
C23 N7 C21 111.9(11)
C25 N7 C19 110.7(10)
C23 N7 C19 106.7(10)
C21 N7 C19 109.3(10)
N3 C10 C11 108.8(10)
N3 C10 C9 121.9(10)
C11 C10 C9 129.3(10)
N5 C15 C16 109.4(9)
N5 C15 C14 122.7(10)
C16 C15 C14 127.9(10)
O2 C3 W1 175.2(11)
N1 C5 C6 110.0(10)
N1 C5 C4 121.1(10)
C6 C5 C4 128.9(10)
C11 C13 N4 106.1(10)
C11 C13 C12 130.8(10)
N4 C13 C12 123.1(10)
C7 C6 C5 107.5(9)
C7 C6 H6 126.2
C5 C6 H6 126.2
C13 C11 C10 108.2(9)
C13 C11 H11 125.9
C10 C11 H11 125.9
C6 C7 N2 107.0(10)
C6 C7 C8 130.4(12)
N2 C7 C8 122.7(12)
C15 C14 H14A 109.5
C15 C14 H14B 109.5
H14A C14 H14B 109.5
C15 C14 H14C 109.5
H14A C14 H14C 109.5
H14B C14 H14C 109.5
N6 C17 C16 107.4(10)
N6 C17 C18 123.1(10)
C16 C17 C18 129.5(11)
C17 C16 C15 106.9(10)
C17 C16 H16 126.6
C15 C16 H16 126.6
Se1 C1 W1 170.9(7)
O1 C2 W1 175.8(10)
N2 B1 N6 109.9(8)
N2 B1 N4 108.5(8)
N6 B1 N4 108.2(8)
N2 B1 H1 110.1
N6 B1 H1 110.1
N4 B1 H1 110.1
C10 C9 H9A 109.5
C10 C9 H9B 109.5
H9A C9 H9B 109.5
C10 C9 H9C 109.5
H9A C9 H9C 109.5
H9B C9 H9C 109.5
C5 C4 H4A 109.5
C5 C4 H4B 109.5
H4A C4 H4B 109.5
C5 C4 H4C 109.5
H4A C4 H4C 109.5
H4B C4 H4C 109.5
C13 C12 H12A 109.5
C13 C12 H12B 109.5
H12A C12 H12B 109.5
C13 C12 H12C 109.5
H12A C12 H12C 109.5
H12B C12 H12C 109.5
C26 C25 N7 116.1(14)
C26 C25 H25A 108.3
N7 C25 H25A 108.3
C26 C25 H25B 108.3
N7 C25 H25B 108.3
H25A C25 H25B 107.4
C17 C18 H18A 109.5
C17 C18 H18B 109.5
H18A C18 H18B 109.5
C17 C18 H18C 109.5
H18A C18 H18C 109.5
H18B C18 H18C 109.5
N7 C21 C22 114.4(12)
N7 C21 H21A 108.7
C22 C21 H21A 108.7
N7 C21 H21B 108.7
C22 C21 H21B 108.7
H21A C21 H21B 107.6
C7 C8 H8A 109.5
C7 C8 H8B 109.5
H8A C8 H8B 109.5
C7 C8 H8C 109.5
H8A C8 H8C 109.5
H8B C8 H8C 109.5
N7 C19 C20 113.2(12)
N7 C19 H19A 108.9
C20 C19 H19A 108.9
N7 C19 H19B 108.9
C20 C19 H19B 108.9
H19A C19 H19B 107.8
N7 C23 C24 115.1(12)
N7 C23 H23A 108.5
C24 C23 H23A 108.5
N7 C23 H23B 108.5
C24 C23 H23B 108.5
H23A C23 H23B 107.5
C23 C24 H24A 109.5
C23 C24 H24B 109.5
H24A C24 H24B 109.5
C23 C24 H24C 109.5
H24A C24 H24C 109.5
H24B C24 H24C 109.5
C21 C22 H22A 109.5
C21 C22 H22B 109.5
H22A C22 H22B 109.5
C21 C22 H22C 109.5
H22A C22 H22C 109.5
H22B C22 H22C 109.5
C19 C20 H20A 109.5
C19 C20 H20B 109.5
H20A C20 H20B 109.5
C19 C20 H20C 109.5
H20A C20 H20C 109.5
H20B C20 H20C 109.5
C25 C26 H26A 109.5
C25 C26 H26B 109.5
H26A C26 H26B 109.5
C25 C26 H26C 109.5
H26A C26 H26C 109.5
H26B C26 H26C 109.5

loop_
_geom_bond_atom_site_label_1
_geom_bond_atom_site_label_2
_geom_bond_distance
W1 C1 1.872(11)
W1 C2 1.967(12)
W1 C3 1.983(11)
W1 N3 2.247(7)
W1 N5 2.252(7)
W1 N1 2.293(7)
Se1 C1 1.781(11)
N3 C10 1.337(12)
N3 N4 1.376(12)
N5 C15 1.345(12)
N5 N6 1.370(11)
N6 C17 1.349(13)
N6 B1 1.541(13)
N1 C5 1.346(12)
N1 N2 1.360(11)
N4 C13 1.372(12)
N4 B1 1.576(14)
N2 C7 1.375(13)
N2 B1 1.522(14)
N7 C25 1.498(16)
N7 C23 1.499(15)
N7 C21 1.515(15)
N7 C19 1.527(17)
O1 C2 1.144(14)
O2 C3 1.161(14)
C10 C11 1.401(16)
C10 C9 1.483(16)
C15 C16 1.380(16)
C15 C14 1.481(15)
C5 C6 1.357(17)
C5 C4 1.481(17)
C13 C11 1.355(16)
C13 C12 1.486(16)
C6 C7 1.356(17)
C6 H6 0.9300
C11 H11 0.9300
C7 C8 1.465(17)
C14 H14A 0.9600
C14 H14B 0.9600
C14 H14C 0.9600
C17 C16 1.369(16)
C17 C18 1.501(17)
C16 H16 0.9300
B1 H1 0.9800
C9 H9A 0.9600
C9 H9B 0.9600
C9 H9C 0.9600
C4 H4A 0.9600
C4 H4B 0.9600
C4 H4C 0.9600
C12 H12A 0.9600
C12 H12B 0.9600
C12 H12C 0.9600
C25 C26 1.49(2)
C25 H25A 0.9700
C25 H25B 0.9700
C18 H18A 0.9600
C18 H18B 0.9600
C18 H18C 0.9600
C21 C22 1.52(2)
C21 H21A 0.9700
C21 H21B 0.9700
C8 H8A 0.9600
C8 H8B 0.9600
C8 H8C 0.9600
C19 C20 1.57(2)
C19 H19A 0.9700
C19 H19B 0.9700
C23 C24 1.51(2)
C23 H23A 0.9700
C23 H23B 0.9700
C24 H24A 0.9600
C24 H24B 0.9600
C24 H24C 0.9600
C22 H22A 0.9600
C22 H22B 0.9600
C22 H22C 0.9600
C20 H20A 0.9600
C20 H20B 0.9600
C20 H20C 0.9600
C26 H26A 0.9600
C26 H26B 0.9600
C26 H26C 0.9600
